data_4109520
loop_
_publ_author_name
'Atsushi Kunishita'
'Junji Teraoka'
'Joseph D. Scanlon'
'Takahiro Matsumoto'
'Masatatsu Suzuki'
'Christopher J. Cramer'
'Shinobu Itoh'

_publ_section_title
;
 Aromatic Hydroxylation Reactivity of a Mononuclear Cu(II)-Alkylperoxo
 Complex
;
_journal_name_full 'Journal of the American Chemical Society'
_journal_page_first 7248
_journal_page_last 7249
_journal_paper_doi 10.1021/ja071623g
_journal_volume 129
_journal_year 2007
_chemical_formula_moiety 'C31 H26 Cl Cu N3 O5 '
_chemical_formula_sum 'C31 H26 Cl Cu N3 O5'
_chemical_formula_weight 619.56
_space_group_IT_number 14
_symmetry_cell_setting monoclinic
_symmetry_Int_Tables_number 14
_symmetry_space_group_name_Hall '-P 2ybc'
_symmetry_space_group_name_H-M 'P 1 21/c 1'
_cell_angle_alpha 90.0000
_cell_angle_beta 109.692(20)
_cell_angle_gamma 90.0000
_cell_formula_units_Z 4
_cell_length_a 11.714(5)
_cell_length_b 15.177(9)
_cell_length_c 16.059(9)
_cell_measurement_reflns_used 13708
_cell_measurement_temperature 153.1
_cell_measurement_theta_max 27.5
_cell_measurement_theta_min 3.0
_cell_volume 2688(2)
_computing_cell_refinement PROCESS-AUTO
_computing_data_collection PROCESS-AUTO
_computing_data_reduction CrystalStructure
_computing_publication_material 'CrystalStructure 3.8'
_computing_structure_refinement CRYSTALS
_computing_structure_solution SIR92
_diffrn_detector_area_resol_mean 10.00
_diffrn_measured_fraction_theta_full 0.995
_diffrn_measured_fraction_theta_max 0.995
_diffrn_measurement_device_type 'Rigaku RAXIS-RAPID'
_diffrn_measurement_method \w
_diffrn_radiation_type 'Mo K\a'
_diffrn_radiation_wavelength 0.71075
_diffrn_reflns_av_R_equivalents 0.069
_diffrn_reflns_limit_h_max 15
_diffrn_reflns_limit_h_min -14
_diffrn_reflns_limit_k_max 19
_diffrn_reflns_limit_k_min -19
_diffrn_reflns_limit_l_max 20
_diffrn_reflns_limit_l_min -20
_diffrn_reflns_number 26366
_diffrn_reflns_theta_full 27.47
_diffrn_reflns_theta_max 27.47
_exptl_absorpt_coefficient_mu 0.960
_exptl_absorpt_correction_T_max 0.750
_exptl_absorpt_correction_T_min 0.487
_exptl_absorpt_correction_type multi-scan
_exptl_absorpt_process_details
;
    Higashi, T. (1995). Program for Absorption Correction.
    Rigaku Corporation, Tokyo, Japan.
;
_exptl_crystal_colour brown
_exptl_crystal_density_diffrn 1.531
_exptl_crystal_description block
_exptl_crystal_F_000 1276.00
_exptl_crystal_size_max 0.40
_exptl_crystal_size_mid 0.30
_exptl_crystal_size_min 0.30
_refine_diff_density_max 1.11
_refine_diff_density_min -0.73
_refine_ls_extinction_method none
_refine_ls_goodness_of_fit_ref 1.017
_refine_ls_hydrogen_treatment refall
_refine_ls_number_parameters 396
_refine_ls_number_reflns 3812
_refine_ls_R_factor_gt 0.0426
_refine_ls_shift/su_max 0.0000
_refine_ls_structure_factor_coef F
_refine_ls_weighting_details 'w = 1/[0.0008Fo^2^ + 0.3000\s(Fo^2^)]'
_refine_ls_weighting_scheme calc
_refine_ls_wR_factor_ref 0.0571
_reflns_number_gt 2059
_reflns_number_total 6128
_reflns_threshold_expression F^2^>2.0\s(F^2^)
_cod_data_source_file ja071623gsi20070428_022658_5.cif
_cod_data_source_block '_4H'
_cod_original_formula_sum 'C31 H26 Cl Cu N3 O5 '
_cod_database_code 4109520

loop_
_symmetry_equiv_pos_site_id
_symmetry_equiv_pos_as_xyz
1 +X,+Y,+Z
2 -X,1/2+Y,1/2-Z
3 -X,-Y,-Z
4 +X,1/2-Y,1/2+Z

loop_
_atom_site_label
_atom_site_type_symbol
_atom_site_fract_x
_atom_site_fract_y
_atom_site_fract_z
_atom_site_U_iso_or_equiv
_atom_site_adp_type
_atom_site_occupancy
_atom_site_symmetry_multiplicity
_atom_site_calc_flag
_atom_site_refinement_flags
Cu(1) Cu 0.61346(5) 0.02634(4) 0.09047(4) 0.02722(16) Uani 1.00 1 d .
Cl(1) Cl 1.01556(15) 0.14752(11) 0.21801(11) 0.0528(5) Uani 1.00 1 d .
O(1) O 0.5472(2) 0.0880(2) -0.0175(2) 0.0295(9) Uani 1.00 1 d .
O(2) O 0.9323(5) 0.1269(5) 0.1333(3) 0.171(3) Uani 1.00 1 d .
O(3) O 1.1070(3) 0.2012(2) 0.2071(3) 0.0734(16) Uani 1.00 1 d .
O(4) O 1.0653(5) 0.0709(4) 0.2533(5) 0.162(3) Uani 1.00 1 d .
O(5) O 0.9475(4) 0.1850(3) 0.2639(3) 0.110(2) Uani 1.00 1 d .
N(1) N 0.7340(3) -0.0336(2) 0.0511(2) 0.0279(11) Uani 1.00 1 d .
N(2) N 0.5250(3) 0.0821(2) 0.1663(2) 0.0307(12) Uani 1.00 1 d .
N(3) N 0.6838(3) -0.0485(2) 0.1991(2) 0.0271(11) Uani 1.00 1 d .
C(1) C 0.7729(4) -0.0075(3) -0.0160(3) 0.0308(14) Uani 1.00 1 d .
C(2) C 0.7335(4) 0.0788(3) -0.0577(3) 0.0333(16) Uani 1.00 1 d .
C(3) C 0.6266(4) 0.1225(3) -0.0532(3) 0.0310(15) Uani 1.00 1 d .
C(4) C 0.6013(4) 0.2082(3) -0.0897(3) 0.0376(16) Uani 1.00 1 d .
C(5) C 0.6743(5) 0.2464(3) -0.1326(3) 0.0465(18) Uani 1.00 1 d .
C(6) C 0.7750(4) 0.2013(4) -0.1401(3) 0.0460(18) Uani 1.00 1 d .
C(7) C 0.7994(4) 0.1194(4) -0.1046(3) 0.0415(17) Uani 1.00 1 d .
C(8) C 0.8505(4) -0.0632(3) -0.0415(3) 0.0383(16) Uani 1.00 1 d .
C(9) C 0.8912(4) -0.1405(3) 0.0040(3) 0.0432(17) Uani 1.00 1 d .
C(10) C 0.8557(4) -0.1638(3) 0.0746(3) 0.0414(17) Uani 1.00 1 d .
C(11) C 0.7751(4) -0.1092(3) 0.0955(3) 0.0290(14) Uani 1.00 1 d .
C(12) C 0.7214(4) -0.1312(3) 0.1664(3) 0.0326(15) Uani 1.00 1 d .
C(13) C 0.4657(4) 0.1599(3) 0.1570(3) 0.0326(15) Uani 1.00 1 d .
C(14) C 0.5000(4) 0.2324(3) 0.1092(3) 0.0380(17) Uani 1.00 1 d .
C(15) C 0.6246(5) 0.2495(3) 0.1256(3) 0.0497(19) Uani 1.00 1 d .
C(16) C 0.6593(6) 0.3245(4) 0.0912(4) 0.061(2) Uani 1.00 1 d .
C(17) C 0.5688(7) 0.3811(4) 0.0365(4) 0.068(2) Uani 1.00 1 d .
C(18) C 0.4517(6) 0.3625(4) 0.0214(4) 0.056(2) Uani 1.00 1 d .
C(19) C 0.4163(5) 0.2909(3) 0.0597(3) 0.0461(18) Uani 1.00 1 d .
C(20) C 0.3808(4) 0.1736(3) 0.1991(3) 0.0451(18) Uani 1.00 1 d .
C(21) C 0.3636(5) 0.1102(4) 0.2547(3) 0.051(2) Uani 1.00 1 d .
C(22) C 0.4325(4) 0.0346(3) 0.2707(3) 0.0417(17) Uani 1.00 1 d .
C(23) C 0.5111(4) 0.0223(3) 0.2243(3) 0.0327(14) Uani 1.00 1 d .
C(24) C 0.5852(4) -0.0611(3) 0.2358(3) 0.0336(15) Uani 1.00 1 d .
C(25) C 0.7904(4) -0.0001(3) 0.2617(3) 0.0344(15) Uani 1.00 1 d .
C(26) C 0.8488(4) -0.0443(3) 0.3502(3) 0.0390(16) Uani 1.00 1 d .
C(27) C 0.9423(5) -0.1037(4) 0.3605(4) 0.054(2) Uani 1.00 1 d .
C(28) C 0.9988(6) -0.1452(4) 0.4422(4) 0.065(2) Uani 1.00 1 d .
C(29) C 0.9585(6) -0.1241(4) 0.5115(4) 0.071(2) Uani 1.00 1 d .
C(30) C 0.8679(6) -0.0642(4) 0.5036(4) 0.062(2) Uani 1.00 1 d .
C(31) C 0.8131(5) -0.0234(4) 0.4208(3) 0.0516(18) Uani 1.00 1 d .
H(1) H 0.5329 0.2390 -0.0854 0.043 Uiso 1.00 1 c R
H(2) H 0.6562 0.3041 -0.1561 0.054 Uiso 1.00 1 c R
H(3) H 0.8239 0.2272 -0.1702 0.056 Uiso 1.00 1 c R
H(4) H 0.8660 0.0885 -0.1118 0.050 Uiso 1.00 1 c R
H(5) H 0.8758 -0.0469 -0.0896 0.047 Uiso 1.00 1 c R
H(6) H 0.9437 -0.1782 -0.0136 0.052 Uiso 1.00 1 c R
H(7) H 0.8856 -0.2154 0.1083 0.048 Uiso 1.00 1 c R
H(8) H 0.7798 -0.1606 0.2142 0.038 Uiso 1.00 1 c R
H(9) H 0.6530 -0.1684 0.1419 0.038 Uiso 1.00 1 c R
H(10) H 0.6849 0.2102 0.1604 0.063 Uiso 1.00 1 c R
H(11) H 0.7426 0.3386 0.1044 0.079 Uiso 1.00 1 c R
H(12) H 0.5936 0.4305 0.0105 0.090 Uiso 1.00 1 c R
H(13) H 0.3926 0.4013 -0.0156 0.068 Uiso 1.00 1 c R
H(14) H 0.3326 0.2812 0.0499 0.057 Uiso 1.00 1 c R
H(15) H 0.3340 0.2261 0.1883 0.055 Uiso 1.00 1 c R
H(16) H 0.3055 0.1192 0.2833 0.065 Uiso 1.00 1 c R
H(17) H 0.4250 -0.0084 0.3115 0.052 Uiso 1.00 1 c R
H(18) H 0.5342 -0.1080 0.2056 0.040 Uiso 1.00 1 c R
H(19) H 0.6193 -0.0751 0.2969 0.040 Uiso 1.00 1 c R
H(20) H 0.8501 0.0058 0.2342 0.041 Uiso 1.00 1 c R
H(21) H 0.7636 0.0567 0.2719 0.041 Uiso 1.00 1 c R
H(22) H 0.9694 -0.1173 0.3125 0.059 Uiso 1.00 1 c R
H(23) H 1.0635 -0.1859 0.4509 0.070 Uiso 1.00 1 c R
H(24) H 0.9957 -0.1527 0.5667 0.077 Uiso 1.00 1 c R
H(25) H 0.8439 -0.0514 0.5532 0.071 Uiso 1.00 1 c R
H(26) H 0.7497 0.0179 0.4143 0.059 Uiso 1.00 1 c R

loop_
_atom_site_aniso_label
_atom_site_aniso_U_11
_atom_site_aniso_U_22
_atom_site_aniso_U_33
_atom_site_aniso_U_12
_atom_site_aniso_U_13
_atom_site_aniso_U_23
Cu(1) 0.0352(3) 0.0266(3) 0.0217(3) 0.0033(3) 0.0120(2) 0.0027(3)
Cl(1) 0.0698(10) 0.0485(10) 0.0545(10) -0.0109(8) 0.0399(9) -0.0116(8)
O(1) 0.0347(19) 0.030(2) 0.0249(18) -0.0022(15) 0.0112(16) 0.0064(16)
O(2) 0.146(5) 0.300(10) 0.077(4) -0.130(6) 0.051(4) -0.094(5)
O(3) 0.061(2) 0.052(2) 0.122(4) -0.018(2) 0.049(2) -0.001(2)
O(4) 0.123(4) 0.125(5) 0.298(9) 0.088(4) 0.151(6) 0.146(6)
O(5) 0.105(4) 0.129(4) 0.134(5) -0.019(3) 0.088(4) -0.063(4)
N(1) 0.029(2) 0.030(2) 0.022(2) -0.000(2) 0.0059(17) -0.000(2)
N(2) 0.035(2) 0.034(2) 0.024(2) -0.003(2) 0.011(2) -0.002(2)
N(3) 0.036(2) 0.022(2) 0.022(2) -0.0040(18) 0.0070(19) 0.0010(18)
C(1) 0.028(2) 0.038(3) 0.026(2) -0.002(2) 0.008(2) -0.006(2)
C(2) 0.048(3) 0.030(3) 0.027(2) 0.000(2) 0.020(2) -0.001(2)
C(3) 0.041(3) 0.030(3) 0.021(2) -0.007(2) 0.009(2) -0.001(2)
C(4) 0.044(3) 0.031(3) 0.034(3) -0.006(2) 0.008(2) 0.001(2)
C(5) 0.064(3) 0.037(3) 0.034(3) -0.016(3) 0.011(3) 0.007(2)
C(6) 0.035(3) 0.067(4) 0.039(3) -0.003(3) 0.016(2) 0.020(3)
C(7) 0.034(3) 0.059(4) 0.032(3) -0.002(2) 0.011(2) 0.009(2)
C(8) 0.041(3) 0.045(3) 0.032(3) 0.002(2) 0.017(2) -0.008(2)
C(9) 0.037(3) 0.045(3) 0.048(3) 0.006(2) 0.016(2) -0.013(3)
C(10) 0.046(3) 0.032(3) 0.041(3) 0.011(2) 0.008(2) 0.001(2)
C(11) 0.033(2) 0.028(2) 0.022(2) 0.000(2) 0.004(2) -0.003(2)
C(12) 0.036(3) 0.029(3) 0.028(3) 0.002(2) 0.006(2) 0.002(2)
C(13) 0.038(3) 0.035(3) 0.027(2) 0.000(2) 0.013(2) -0.005(2)
C(14) 0.047(3) 0.034(3) 0.038(3) -0.000(2) 0.020(2) -0.005(2)
C(15) 0.070(4) 0.039(3) 0.050(3) -0.015(3) 0.032(3) -0.015(3)
C(16) 0.082(5) 0.047(4) 0.068(4) -0.020(3) 0.044(4) -0.019(3)
C(17) 0.124(6) 0.031(3) 0.071(5) 0.004(4) 0.062(4) 0.001(3)
C(18) 0.073(4) 0.037(3) 0.061(4) 0.017(3) 0.025(3) 0.001(3)
C(19) 0.056(3) 0.033(3) 0.053(3) 0.013(3) 0.023(3) -0.004(3)
C(20) 0.046(3) 0.051(3) 0.040(3) 0.010(2) 0.017(2) -0.007(3)
C(21) 0.054(3) 0.071(4) 0.037(3) 0.001(3) 0.026(3) -0.008(3)
C(22) 0.049(3) 0.047(3) 0.035(3) -0.008(3) 0.021(2) 0.004(3)
C(23) 0.035(2) 0.039(3) 0.024(2) -0.008(2) 0.009(2) -0.004(2)
C(24) 0.044(3) 0.031(3) 0.025(2) -0.013(2) 0.011(2) -0.002(2)
C(25) 0.044(3) 0.029(3) 0.031(3) -0.009(2) 0.012(2) 0.001(2)
C(26) 0.049(3) 0.034(3) 0.027(3) -0.019(2) 0.004(2) -0.001(2)
C(27) 0.063(4) 0.043(3) 0.041(3) -0.016(3) -0.000(3) -0.000(3)
C(28) 0.064(4) 0.046(4) 0.064(4) -0.010(3) -0.007(3) 0.014(3)
C(29) 0.082(5) 0.066(5) 0.045(4) -0.045(4) -0.003(4) 0.019(3)
C(30) 0.067(4) 0.077(5) 0.034(3) -0.045(4) 0.007(3) -0.007(3)
C(31) 0.049(3) 0.064(4) 0.035(3) -0.029(3) 0.006(2) 0.003(3)

loop_
_atom_type_symbol
_atom_type_description
_atom_type_scat_dispersion_real
_atom_type_scat_dispersion_imag
_atom_type_scat_source
C C 0.003 0.002
;
International Tables for Crystallography
(1992, Vol. C, Tables 4.2.6.8 and 6.1.1.4)
;
H H 0.000 0.000
;
International Tables for Crystallography
(1992, Vol. C, Table 6.1.1.4)
;
N N 0.006 0.003
;
International Tables for Crystallography
(1992, Vol. C, Tables 4.2.6.8 and 6.1.1.4)
;
Cl Cl 0.148 0.159
;
International Tables for Crystallography
(1992, Vol. C, Tables 4.2.6.8 and 6.1.1.4)
;
O O 0.011 0.006
;
International Tables for Crystallography
(1992, Vol. C, Tables 4.2.6.8 and 6.1.1.4)
;
Cu Cu 0.320 1.265
;
International Tables for Crystallography
(1992, Vol. C, Tables 4.2.6.8 and 6.1.1.4)
;

loop_
_geom_angle_atom_site_label_1
_geom_angle_atom_site_label_2
_geom_angle_atom_site_label_3
_geom_angle
_geom_angle_publ_flag
O(1) Cu(1) N(1) 92.94(15) yes
O(1) Cu(1) N(2) 102.08(15) yes
O(1) Cu(1) N(3) 175.08(15) yes
N(1) Cu(1) N(2) 163.32(13) yes
N(1) Cu(1) N(3) 83.57(16) yes
N(2) Cu(1) N(3) 81.84(16) yes
O(2) Cl(1) O(3) 108.4(3) yes
O(2) Cl(1) O(4) 106.0(4) yes
O(2) Cl(1) O(5) 105.6(3) yes
O(3) Cl(1) O(4) 108.4(3) yes
O(3) Cl(1) O(5) 115.5(3) yes
O(4) Cl(1) O(5) 112.4(4) yes
Cu(1) O(1) C(3) 116.9(2) yes
Cu(1) N(1) C(1) 126.2(3) yes
Cu(1) N(1) C(11) 113.1(3) yes
C(1) N(1) C(11) 120.7(4) yes
Cu(1) N(2) C(13) 130.1(3) yes
Cu(1) N(2) C(23) 109.8(3) yes
C(13) N(2) C(23) 119.1(4) yes
Cu(1) N(3) C(12) 104.8(2) yes
Cu(1) N(3) C(24) 105.8(2) yes
Cu(1) N(3) C(25) 108.0(2) yes
C(12) N(3) C(24) 113.4(3) yes
C(12) N(3) C(25) 111.9(3) yes
C(24) N(3) C(25) 112.4(3) yes
N(1) C(1) C(2) 118.8(4) yes
N(1) C(1) C(8) 118.6(4) yes
C(2) C(1) C(8) 122.6(5) yes
C(1) C(2) C(3) 122.0(5) yes
C(1) C(2) C(7) 119.6(4) yes
C(3) C(2) C(7) 118.3(4) yes
O(1) C(3) C(2) 125.3(4) yes
O(1) C(3) C(4) 117.0(4) yes
C(2) C(3) C(4) 117.8(5) yes
C(3) C(4) C(5) 120.6(5) yes
C(4) C(5) C(6) 121.0(5) yes
C(5) C(6) C(7) 118.3(5) yes
C(2) C(7) C(6) 123.8(5) yes
C(1) C(8) C(9) 120.1(5) yes
C(8) C(9) C(10) 120.4(5) yes
C(9) C(10) C(11) 117.8(4) yes
N(1) C(11) C(10) 122.2(5) yes
N(1) C(11) C(12) 114.9(4) yes
C(10) C(11) C(12) 122.9(4) yes
N(3) C(12) C(11) 109.1(4) yes
N(2) C(13) C(14) 119.3(5) yes
N(2) C(13) C(20) 120.0(5) yes
C(14) C(13) C(20) 120.5(4) yes
C(13) C(14) C(15) 119.1(4) yes
C(13) C(14) C(19) 121.4(5) yes
C(15) C(14) C(19) 118.8(5) yes
C(14) C(15) C(16) 120.0(5) yes
C(15) C(16) C(17) 119.1(6) yes
C(16) C(17) C(18) 119.4(6) yes
C(17) C(18) C(19) 122.0(5) yes
C(14) C(19) C(18) 120.5(5) yes
C(13) C(20) C(21) 119.8(5) yes
C(20) C(21) C(22) 120.0(6) yes
C(21) C(22) C(23) 117.9(5) yes
N(2) C(23) C(22) 122.7(4) yes
N(2) C(23) C(24) 116.8(4) yes
C(22) C(23) C(24) 120.5(4) yes
N(3) C(24) C(23) 109.7(4) yes
N(3) C(25) C(26) 115.0(4) yes
C(25) C(26) C(27) 119.4(5) yes
C(25) C(26) C(31) 120.4(4) yes
C(27) C(26) C(31) 120.1(5) yes
C(26) C(27) C(28) 120.6(6) yes
C(27) C(28) C(29) 117.7(6) yes
C(28) C(29) C(30) 122.8(6) yes
C(29) C(30) C(31) 118.1(6) yes
C(26) C(31) C(30) 120.6(5) yes
C(3) C(4) H(1) 119.1 no
C(5) C(4) H(1) 120.4 no
C(4) C(5) H(2) 119.2 no
C(6) C(5) H(2) 119.8 no
C(5) C(6) H(3) 120.7 no
C(7) C(6) H(3) 120.9 no
C(2) C(7) H(4) 118.4 no
C(6) C(7) H(4) 117.8 no
C(1) C(8) H(5) 119.4 no
C(9) C(8) H(5) 120.4 no
C(8) C(9) H(6) 119.9 no
C(10) C(9) H(6) 119.7 no
C(9) C(10) H(7) 121.6 no
C(11) C(10) H(7) 120.5 no
N(3) C(12) H(8) 109.3 no
N(3) C(12) H(9) 109.9 no
C(11) C(12) H(8) 110.1 no
C(11) C(12) H(9) 108.9 no
H(8) C(12) H(9) 109.5 no
C(14) C(15) H(10) 120.6 no
C(16) C(15) H(10) 119.4 no
C(15) C(16) H(11) 120.9 no
C(17) C(16) H(11) 120.0 no
C(16) C(17) H(12) 118.4 no
C(18) C(17) H(12) 122.2 no
C(17) C(18) H(13) 117.9 no
C(19) C(18) H(13) 120.1 no
C(14) C(19) H(14) 119.6 no
C(18) C(19) H(14) 119.8 no
C(13) C(20) H(15) 119.9 no
C(21) C(20) H(15) 120.3 no
C(20) C(21) H(16) 120.0 no
C(22) C(21) H(16) 120.0 no
C(21) C(22) H(17) 121.1 no
C(23) C(22) H(17) 121.0 no
N(3) C(24) H(18) 109.6 no
N(3) C(24) H(19) 109.2 no
C(23) C(24) H(18) 109.2 no
C(23) C(24) H(19) 109.8 no
H(18) C(24) H(19) 109.5 no
N(3) C(25) H(20) 108.0 no
N(3) C(25) H(21) 108.1 no
C(26) C(25) H(20) 107.9 no
C(26) C(25) H(21) 108.2 no
H(20) C(25) H(21) 109.5 no
C(26) C(27) H(22) 120.8 no
C(28) C(27) H(22) 118.6 no
C(27) C(28) H(23) 122.1 no
C(29) C(28) H(23) 120.2 no
C(28) C(29) H(24) 118.0 no
C(30) C(29) H(24) 119.2 no
C(29) C(30) H(25) 119.8 no
C(31) C(30) H(25) 122.0 no
C(26) C(31) H(26) 120.4 no
C(30) C(31) H(26) 119.0 no

loop_
_geom_bond_atom_site_label_1
_geom_bond_atom_site_label_2
_geom_bond_distance
_geom_bond_publ_flag
Cu(1) O(1) 1.892(3) yes
Cu(1) N(1) 1.956(4) yes
Cu(1) N(2) 2.031(4) yes
Cu(1) N(3) 2.010(3) yes
Cl(1) O(2) 1.416(5) yes
Cl(1) O(3) 1.403(5) yes
Cl(1) O(4) 1.337(6) yes
Cl(1) O(5) 1.377(6) yes
O(1) C(3) 1.351(6) yes
N(1) C(1) 1.362(7) yes
N(1) C(11) 1.351(6) yes
N(2) C(13) 1.353(6) yes
N(2) C(23) 1.348(6) yes
N(3) C(12) 1.483(6) yes
N(3) C(24) 1.476(7) yes
N(3) C(25) 1.504(5) yes
C(1) C(2) 1.474(6) yes
C(1) C(8) 1.400(7) yes
C(2) C(3) 1.440(7) yes
C(2) C(7) 1.390(8) yes
C(3) C(4) 1.417(7) yes
C(4) C(5) 1.392(9) yes
C(5) C(6) 1.403(8) yes
C(6) C(7) 1.357(8) yes
C(8) C(9) 1.379(7) yes
C(9) C(10) 1.379(9) yes
C(10) C(11) 1.379(7) yes
C(11) C(12) 1.513(8) yes
C(13) C(14) 1.473(8) yes
C(13) C(20) 1.393(8) yes
C(14) C(15) 1.417(8) yes
C(14) C(19) 1.364(7) yes
C(15) C(16) 1.384(9) yes
C(16) C(17) 1.417(9) yes
C(17) C(18) 1.340(11) yes
C(18) C(19) 1.379(9) yes
C(20) C(21) 1.372(9) yes
C(21) C(22) 1.377(8) yes
C(22) C(23) 1.379(8) yes
C(23) C(24) 1.511(7) yes
C(25) C(26) 1.511(6) yes
C(26) C(27) 1.384(8) yes
C(26) C(31) 1.372(9) yes
C(27) C(28) 1.404(8) yes
C(28) C(29) 1.386(12) yes
C(29) C(30) 1.369(10) yes
C(30) C(31) 1.410(8) yes
C(4) H(1) 0.950 no
C(5) H(2) 0.950 no
C(6) H(3) 0.950 no
C(7) H(4) 0.950 no
C(8) H(5) 0.950 no
C(9) H(6) 0.950 no
C(10) H(7) 0.950 no
C(12) H(8) 0.950 no
C(12) H(9) 0.950 no
C(15) H(10) 0.950 no
C(16) H(11) 0.950 no
C(17) H(12) 0.950 no
C(18) H(13) 0.950 no
C(19) H(14) 0.950 no
C(20) H(15) 0.950 no
C(21) H(16) 0.950 no
C(22) H(17) 0.950 no
C(24) H(18) 0.950 no
C(24) H(19) 0.950 no
C(25) H(20) 0.950 no
C(25) H(21) 0.950 no
C(27) H(22) 0.950 no
C(28) H(23) 0.950 no
C(29) H(24) 0.950 no
C(30) H(25) 0.950 no
C(31) H(26) 0.950 no

loop_
_geom_contact_atom_site_label_1
_geom_contact_atom_site_label_2
_geom_contact_distance
_geom_contact_site_symmetry_2
Cu(1) Cu(1) 3.3079(7) 3_655
Cu(1) O(1) 2.538(2) 3_655
Cu(1) C(3) 3.498(5) 3_655
O(1) Cu(1) 2.538(2) 3_655
O(1) O(1) 3.016(4) 3_655
O(1) N(1) 3.260(4) 3_655
O(1) N(2) 3.424(5) 3_655
O(1) N(3) 3.296(4) 3_655
O(1) C(11) 3.569(5) 3_655
O(1) C(12) 3.313(5) 3_655
O(1) C(23) 3.573(5) 3_655
O(1) C(24) 3.346(5) 3_655
O(2) N(1) 3.317(8) .
O(2) C(1) 3.221(8) .
O(2) C(2) 3.248(6) .
O(2) C(8) 3.480(9) 3_755
O(2) C(9) 3.500(10) 3_755
O(3) C(8) 3.549(7) 3_755
O(3) C(9) 3.519(8) 3_755
O(3) C(12) 3.447(6) 2_755
O(3) C(20) 3.280(7) 1_655
O(3) C(21) 3.159(7) 1_655
O(3) C(27) 3.140(7) 2_755
O(3) C(28) 3.273(7) 2_755
O(4) C(21) 3.537(9) 1_655
O(4) C(25) 3.442(8) .
O(5) C(6) 3.397(9) 4_555
O(5) C(25) 3.352(7) .
O(5) C(29) 3.521(9) 3_756
N(1) O(1) 3.260(4) 3_655
N(1) O(2) 3.317(8) .
N(2) O(1) 3.424(5) 3_655
N(3) O(1) 3.296(4) 3_655
C(1) O(2) 3.221(8) .
C(2) O(2) 3.248(6) .
C(2) C(23) 3.544(6) 3_655
C(3) Cu(1) 3.498(5) 3_655
C(3) C(23) 3.464(6) 3_655
C(3) C(24) 3.274(6) 3_655
C(4) C(24) 3.436(6) 3_655
C(6) O(5) 3.397(9) 4_554
C(7) C(9) 3.451(6) 3_755
C(8) O(2) 3.480(9) 3_755
C(8) O(3) 3.549(7) 3_755
C(8) C(20) 3.455(6) 3_655
C(8) C(21) 3.568(6) 3_655
C(9) O(2) 3.500(10) 3_755
C(9) O(3) 3.519(8) 3_755
C(9) C(7) 3.451(6) 3_755
C(11) O(1) 3.569(5) 3_655
C(12) O(1) 3.313(5) 3_655
C(12) O(3) 3.447(6) 2_745
C(20) O(3) 3.280(7) 1_455
C(20) C(8) 3.455(6) 3_655
C(21) O(3) 3.159(7) 1_455
C(21) O(4) 3.537(9) 1_455
C(21) C(8) 3.568(6) 3_655
C(23) O(1) 3.573(5) 3_655
C(23) C(2) 3.544(6) 3_655
C(23) C(3) 3.464(6) 3_655
C(24) O(1) 3.346(5) 3_655
C(24) C(3) 3.274(6) 3_655
C(24) C(4) 3.436(6) 3_655
C(25) O(4) 3.442(8) .
C(25) O(5) 3.352(7) .
C(27) O(3) 3.140(7) 2_745
C(27) C(30) 3.596(8) 3_756
C(28) O(3) 3.273(7) 2_745
C(28) C(30) 3.519(9) 3_756
C(29) O(5) 3.521(9) 3_756
C(29) C(30) 3.563(10) 3_756
C(29) C(31) 3.375(9) 3_756
C(30) C(27) 3.596(8) 3_756
C(30) C(28) 3.519(9) 3_756
C(30) C(29) 3.563(10) 3_756
C(31) C(29) 3.375(9) 3_756
Cl(1) H(5) 3.158 3_755
Cl(1) H(6) 3.503 3_755
Cl(1) H(7) 3.357 2_755
Cl(1) H(16) 3.228 1_655
Cl(1) H(20) 2.965 .
Cl(1) H(23) 3.593 2_755
Cl(1) H(24) 3.505 3_756
O(1) H(9) 2.797 3_655
O(1) H(18) 2.860 3_655
O(2) H(5) 2.843 3_755
O(2) H(6) 2.879 3_755
O(2) H(10) 3.322 .
O(2) H(20) 2.824 .
O(2) H(21) 3.600 .
O(2) H(23) 3.154 2_755
O(3) H(5) 3.056 3_755
O(3) H(6) 2.980 3_755
O(3) H(7) 3.197 2_755
O(3) H(8) 2.574 2_755
O(3) H(15) 2.801 1_655
O(3) H(16) 2.556 1_655
O(3) H(22) 2.880 2_755
O(3) H(23) 3.153 2_755
O(4) H(4) 3.591 3_755
O(4) H(5) 2.956 3_755
O(4) H(16) 2.788 1_655
O(4) H(20) 2.628 .
O(4) H(22) 3.324 .
O(4) H(24) 3.435 3_756
O(4) H(25) 2.941 3_756
O(5) H(3) 2.455 4_555
O(5) H(7) 2.759 2_755
O(5) H(10) 2.987 .
O(5) H(20) 2.925 .
O(5) H(21) 2.938 .
O(5) H(22) 3.501 2_755
O(5) H(24) 2.621 3_756
N(2) H(2) 3.244 4_555
C(2) H(18) 3.264 3_655
C(3) H(9) 3.178 3_655
C(3) H(18) 2.546 3_655
C(4) H(9) 2.874 3_655
C(4) H(18) 2.512 3_655
C(5) H(10) 3.432 4_554
C(5) H(18) 3.134 3_655
C(6) H(6) 3.404 3_755
C(6) H(10) 3.302 4_554
C(6) H(23) 3.444 2_755
C(6) H(24) 3.373 2_755
C(7) H(6) 3.099 3_755
C(8) H(4) 3.424 3_755
C(8) H(5) 3.599 3_755
C(8) H(15) 3.593 3_655
C(9) H(4) 2.897 3_755
C(9) H(14) 3.264 3_655
C(9) H(15) 3.562 3_655
C(9) H(23) 3.592 4_544
C(9) H(24) 3.396 4_544
C(10) H(4) 3.314 3_755
C(10) H(14) 3.011 3_655
C(10) H(24) 3.257 4_544
C(11) H(14) 3.446 3_655
C(12) H(1) 3.260 3_655
C(12) H(15) 3.402 2_645
C(13) H(2) 3.126 4_555
C(15) H(2) 3.496 4_555
C(15) H(3) 3.342 4_555
C(16) H(17) 3.299 2_655
C(16) H(23) 3.536 2_755
C(17) H(12) 3.376 3_665
C(17) H(13) 3.366 3_665
C(17) H(17) 2.942 2_655
C(18) H(12) 3.199 3_665
C(18) H(17) 3.242 2_655
C(18) H(19) 3.426 2_655
C(18) H(25) 3.513 2_655
C(19) H(9) 3.580 3_655
C(19) H(19) 3.203 2_655
C(20) H(1) 3.571 4_555
C(20) H(2) 3.297 4_555
C(20) H(5) 3.502 3_655
C(21) H(1) 3.512 4_555
C(21) H(2) 3.491 4_555
C(21) H(5) 3.287 3_655
C(21) H(13) 3.592 4_555
C(22) H(2) 3.487 4_555
C(23) H(2) 3.363 4_555
C(24) H(1) 3.576 3_655
C(24) H(15) 3.469 2_645
C(26) H(24) 3.521 3_756
C(27) H(25) 3.375 3_756
C(28) H(6) 2.901 4_545
C(28) H(11) 3.365 2_745
C(28) H(25) 3.493 3_756
C(29) H(6) 3.025 4_545
C(29) H(7) 3.158 4_545
C(29) H(14) 3.521 2_645
C(29) H(26) 3.599 3_756
C(30) H(13) 3.165 2_645
C(30) H(14) 3.225 2_645
C(31) H(13) 3.450 2_645
C(31) H(14) 3.532 2_645
C(31) H(24) 3.448 3_756
H(1) C(12) 3.260 3_655
H(1) C(20) 3.571 4_554
H(1) C(21) 3.512 4_554
H(1) C(24) 3.576 3_655
H(1) H(9) 2.320 3_655
H(1) H(16) 3.519 4_554
H(1) H(18) 2.698 3_655
H(2) N(2) 3.244 4_554
H(2) C(13) 3.126 4_554
H(2) C(15) 3.496 4_554
H(2) C(20) 3.297 4_554
H(2) C(21) 3.491 4_554
H(2) C(22) 3.487 4_554
H(2) C(23) 3.363 4_554
H(2) H(10) 3.084 4_554
H(2) H(21) 2.891 4_554
H(2) H(26) 2.989 4_554
H(3) O(5) 2.455 4_554
H(3) C(15) 3.342 4_554
H(3) H(6) 3.356 3_755
H(3) H(7) 3.212 3_755
H(3) H(10) 2.823 4_554
H(3) H(11) 3.561 4_554
H(3) H(21) 3.417 4_554
H(3) H(23) 3.571 2_755
H(3) H(24) 2.861 2_755
H(4) O(4) 3.591 3_755
H(4) C(8) 3.424 3_755
H(4) C(9) 2.897 3_755
H(4) C(10) 3.314 3_755
H(4) H(6) 2.802 3_755
H(4) H(7) 3.474 3_755
H(5) Cl(1) 3.158 3_755
H(5) O(2) 2.843 3_755
H(5) O(3) 3.056 3_755
H(5) O(4) 2.956 3_755
H(5) C(8) 3.599 3_755
H(5) C(20) 3.502 3_655
H(5) C(21) 3.287 3_655
H(5) H(16) 3.307 3_655
H(6) Cl(1) 3.503 3_755
H(6) O(2) 2.879 3_755
H(6) O(3) 2.980 3_755
H(6) C(6) 3.404 3_755
H(6) C(7) 3.099 3_755
H(6) C(28) 2.901 4_544
H(6) C(29) 3.025 4_544
H(6) H(3) 3.356 3_755
H(6) H(4) 2.802 3_755
H(6) H(14) 3.463 3_655
H(6) H(15) 3.582 3_655
H(6) H(23) 2.662 4_544
H(6) H(24) 2.845 4_544
H(7) Cl(1) 3.357 2_745
H(7) O(3) 3.197 2_745
H(7) O(5) 2.759 2_745
H(7) C(29) 3.158 4_544
H(7) H(3) 3.212 3_755
H(7) H(4) 3.474 3_755
H(7) H(14) 3.100 3_655
H(7) H(24) 2.588 4_544
H(8) O(3) 2.574 2_745
H(8) H(15) 2.930 2_645
H(8) H(16) 3.491 2_645
H(9) O(1) 2.797 3_655
H(9) C(3) 3.178 3_655
H(9) C(4) 2.874 3_655
H(9) C(19) 3.580 3_655
H(9) H(1) 2.320 3_655
H(9) H(14) 3.576 3_655
H(9) H(15) 3.122 2_645
H(9) H(16) 3.417 2_645
H(10) O(2) 3.322 .
H(10) O(5) 2.987 .
H(10) C(5) 3.432 4_555
H(10) C(6) 3.302 4_555
H(10) H(2) 3.084 4_555
H(10) H(3) 2.823 4_555
H(11) C(28) 3.365 2_755
H(11) H(3) 3.561 4_555
H(11) H(17) 3.585 2_655
H(11) H(22) 3.252 2_755
H(11) H(23) 2.729 2_755
H(12) C(17) 3.376 3_665
H(12) C(18) 3.199 3_665
H(12) H(12) 2.978 3_665
H(12) H(13) 2.557 3_665
H(12) H(17) 3.081 2_655
H(12) H(17) 3.355 4_554
H(12) H(25) 3.328 4_554
H(12) H(26) 2.872 4_554
H(13) C(17) 3.366 3_665
H(13) C(21) 3.592 4_554
H(13) C(30) 3.165 2_655
H(13) C(31) 3.450 2_655
H(13) H(12) 2.557 3_665
H(13) H(16) 3.057 4_554
H(13) H(17) 3.531 2_655
H(13) H(17) 3.347 4_554
H(13) H(19) 3.580 2_655
H(13) H(25) 2.726 2_655
H(13) H(26) 3.223 2_655
H(14) C(9) 3.264 3_655
H(14) C(10) 3.011 3_655
H(14) C(11) 3.446 3_655
H(14) C(29) 3.521 2_655
H(14) C(30) 3.225 2_655
H(14) C(31) 3.532 2_655
H(14) H(6) 3.463 3_655
H(14) H(7) 3.100 3_655
H(14) H(9) 3.576 3_655
H(14) H(19) 3.192 2_655
H(14) H(25) 3.342 2_655
H(15) O(3) 2.801 1_455
H(15) C(8) 3.593 3_655
H(15) C(9) 3.562 3_655
H(15) C(12) 3.402 2_655
H(15) C(24) 3.469 2_655
H(15) H(6) 3.582 3_655
H(15) H(8) 2.930 2_655
H(15) H(9) 3.122 2_655
H(15) H(18) 3.139 2_655
H(15) H(19) 3.061 2_655
H(16) Cl(1) 3.228 1_455
H(16) O(3) 2.556 1_455
H(16) O(4) 2.788 1_455
H(16) H(1) 3.519 4_555
H(16) H(5) 3.307 3_655
H(16) H(8) 3.491 2_655
H(16) H(9) 3.417 2_655
H(16) H(13) 3.057 4_555
H(17) C(16) 3.299 2_645
H(17) C(17) 2.942 2_645
H(17) C(18) 3.242 2_645
H(17) H(11) 3.585 2_645
H(17) H(12) 3.081 2_645
H(17) H(12) 3.355 4_555
H(17) H(13) 3.531 2_645
H(17) H(13) 3.347 4_555
H(18) O(1) 2.860 3_655
H(18) C(2) 3.264 3_655
H(18) C(3) 2.546 3_655
H(18) C(4) 2.512 3_655
H(18) C(5) 3.134 3_655
H(18) H(1) 2.698 3_655
H(18) H(15) 3.139 2_645
H(19) C(18) 3.426 2_645
H(19) C(19) 3.203 2_645
H(19) H(13) 3.580 2_645
H(19) H(14) 3.192 2_645
H(19) H(15) 3.061 2_645
H(20) Cl(1) 2.965 .
H(20) O(2) 2.824 .
H(20) O(4) 2.628 .
H(20) O(5) 2.925 .
H(21) O(2) 3.600 .
H(21) O(5) 2.938 .
H(21) H(2) 2.891 4_555
H(21) H(3) 3.417 4_555
H(21) H(24) 3.444 3_756
H(22) O(3) 2.880 2_745
H(22) O(4) 3.324 .
H(22) O(5) 3.501 2_745
H(22) H(11) 3.252 2_745
H(22) H(25) 3.578 3_756
H(23) Cl(1) 3.593 2_745
H(23) O(2) 3.154 2_745
H(23) O(3) 3.153 2_745
H(23) C(6) 3.444 2_745
H(23) C(9) 3.592 4_545
H(23) C(16) 3.536 2_745
H(23) H(3) 3.571 2_745
H(23) H(6) 2.662 4_545
H(23) H(11) 2.729 2_745
H(23) H(26) 3.576 3_756
H(24) Cl(1) 3.505 3_756
H(24) O(4) 3.435 3_756
H(24) O(5) 2.621 3_756
H(24) C(6) 3.373 2_745
H(24) C(9) 3.396 4_545
H(24) C(10) 3.257 4_545
H(24) C(26) 3.521 3_756
H(24) C(31) 3.448 3_756
H(24) H(3) 2.861 2_745
H(24) H(6) 2.845 4_545
H(24) H(7) 2.588 4_545
H(24) H(21) 3.444 3_756
H(24) H(26) 3.543 3_756
H(25) O(4) 2.941 3_756
H(25) C(18) 3.513 2_645
H(25) C(27) 3.375 3_756
H(25) C(28) 3.493 3_756
H(25) H(12) 3.328 4_555
H(25) H(13) 2.726 2_645
H(25) H(14) 3.342 2_645
H(25) H(22) 3.578 3_756
H(26) C(29) 3.599 3_756
H(26) H(2) 2.989 4_555
H(26) H(12) 2.872 4_555
H(26) H(13) 3.223 2_645
H(26) H(23) 3.576 3_756
H(26) H(24) 3.543 3_756

loop_
_geom_torsion_atom_site_label_1
_geom_torsion_atom_site_label_2
_geom_torsion_atom_site_label_3
_geom_torsion_atom_site_label_4
_geom_torsion
O(1) Cu(1) N(1) C(1) 20.3(3)
O(1) Cu(1) N(1) C(11) -157.2(2)
N(1) Cu(1) O(1) C(3) -42.7(3)
O(1) Cu(1) N(2) C(13) -19.6(4)
O(1) Cu(1) N(2) C(23) 148.9(2)
N(2) Cu(1) O(1) C(3) 130.1(3)
O(1) Cu(1) N(3) C(12) 12.7(19)
O(1) Cu(1) N(3) C(24) -107.4(18)
O(1) Cu(1) N(3) C(25) 132.1(17)
N(3) Cu(1) O(1) C(3) -87.4(18)
N(1) Cu(1) N(2) C(13) 134.3(5)
N(1) Cu(1) N(2) C(23) -57.3(7)
N(2) Cu(1) N(1) C(1) -134.2(5)
N(2) Cu(1) N(1) C(11) 48.4(7)
N(1) Cu(1) N(3) C(12) -32.3(2)
N(1) Cu(1) N(3) C(24) -152.4(2)
N(1) Cu(1) N(3) C(25) 87.1(3)
N(3) Cu(1) N(1) C(1) -163.2(3)
N(3) Cu(1) N(1) C(11) 19.3(2)
N(2) Cu(1) N(3) C(12) 155.8(3)
N(2) Cu(1) N(3) C(24) 35.7(2)
N(2) Cu(1) N(3) C(25) -84.8(3)
N(3) Cu(1) N(2) C(13) 163.5(4)
N(3) Cu(1) N(2) C(23) -28.1(2)
Cu(1) O(1) C(3) C(2) 42.5(5)
Cu(1) O(1) C(3) C(4) -138.2(3)
Cu(1) N(1) C(1) C(2) 7.6(5)
Cu(1) N(1) C(1) C(8) -173.4(3)
Cu(1) N(1) C(11) C(10) 176.5(3)
Cu(1) N(1) C(11) C(12) -0.7(4)
C(1) N(1) C(11) C(10) -1.1(6)
C(1) N(1) C(11) C(12) -178.3(3)
C(11) N(1) C(1) C(2) -175.1(3)
C(11) N(1) C(1) C(8) 3.9(5)
Cu(1) N(2) C(13) C(14) -25.7(5)
Cu(1) N(2) C(13) C(20) 160.1(3)
Cu(1) N(2) C(23) C(22) -165.5(3)
Cu(1) N(2) C(23) C(24) 13.6(4)
C(13) N(2) C(23) C(22) 4.4(6)
C(13) N(2) C(23) C(24) -176.5(3)
C(23) N(2) C(13) C(14) 166.8(4)
C(23) N(2) C(13) C(20) -7.4(6)
Cu(1) N(3) C(12) C(11) 39.1(3)
Cu(1) N(3) C(24) C(23) -37.1(3)
Cu(1) N(3) C(25) C(26) 175.8(3)
C(12) N(3) C(24) C(23) -151.4(3)
C(24) N(3) C(12) C(11) 154.1(3)
C(12) N(3) C(25) C(26) -69.4(5)
C(25) N(3) C(12) C(11) -77.6(4)
C(24) N(3) C(25) C(26) 59.4(5)
C(25) N(3) C(24) C(23) 80.5(4)
N(1) C(1) C(2) C(3) -21.7(6)
N(1) C(1) C(2) C(7) 159.5(4)
N(1) C(1) C(8) C(9) -3.4(6)
C(2) C(1) C(8) C(9) 175.5(4)
C(8) C(1) C(2) C(3) 159.3(4)
C(8) C(1) C(2) C(7) -19.4(6)
C(1) C(2) C(3) O(1) -5.3(6)
C(1) C(2) C(3) C(4) 175.4(4)
C(1) C(2) C(7) C(6) -175.3(4)
C(3) C(2) C(7) C(6) 5.9(7)
C(7) C(2) C(3) O(1) 173.4(4)
C(7) C(2) C(3) C(4) -5.9(6)
O(1) C(3) C(4) C(5) -176.0(4)
C(2) C(3) C(4) C(5) 3.4(6)
C(3) C(4) C(5) C(6) -0.5(7)
C(4) C(5) C(6) C(7) 0.2(6)
C(5) C(6) C(7) C(2) -3.0(7)
C(1) C(8) C(9) C(10) 0.2(6)
C(8) C(9) C(10) C(11) 2.5(7)
C(9) C(10) C(11) N(1) -2.1(6)
C(9) C(10) C(11) C(12) 174.8(4)
N(1) C(11) C(12) N(3) -26.8(4)
C(10) C(11) C(12) N(3) 156.0(4)
N(2) C(13) C(14) C(15) -43.1(7)
N(2) C(13) C(14) C(19) 146.4(5)
N(2) C(13) C(20) C(21) 4.4(7)
C(14) C(13) C(20) C(21) -169.8(4)
C(20) C(13) C(14) C(15) 131.1(5)
C(20) C(13) C(14) C(19) -39.4(7)
C(13) C(14) C(15) C(16) -170.9(5)
C(13) C(14) C(19) C(18) 174.6(5)
C(15) C(14) C(19) C(18) 4.1(9)
C(19) C(14) C(15) C(16) -0.2(7)
C(14) C(15) C(16) C(17) -2.9(10)
C(15) C(16) C(17) C(18) 2.1(10)
C(16) C(17) C(18) C(19) 1.8(11)
C(17) C(18) C(19) C(14) -5.1(10)
C(13) C(20) C(21) C(22) 2.0(7)
C(20) C(21) C(22) C(23) -5.0(7)
C(21) C(22) C(23) N(2) 1.8(6)
C(21) C(22) C(23) C(24) -177.2(4)
N(2) C(23) C(24) N(3) 16.1(5)
C(22) C(23) C(24) N(3) -164.8(3)
N(3) C(25) C(26) C(27) 89.9(6)
N(3) C(25) C(26) C(31) -92.7(6)
C(25) C(26) C(27) C(28) 179.5(5)
C(25) C(26) C(31) C(30) -179.7(5)
C(27) C(26) C(31) C(30) -2.3(8)
C(31) C(26) C(27) C(28) 2.1(8)
C(26) C(27) C(28) C(29) -0.5(9)
C(27) C(28) C(29) C(30) -0.9(10)
C(28) C(29) C(30) C(31) 0.7(10)
C(29) C(30) C(31) C(26) 1.0(9)
